data_7007158
loop_
_publ_author_name
'Stephenson, Maria D.'
'Hardie, Michaele J.'

_publ_section_title
;
 Coordination and hydrogen bonded network structures of Cu(II) with
 mixed ligands: a hybrid hydrogen bonded material, an infinite sandwich
 arrangement, and a 3-D net.
;
_journal_issue 28
_journal_name_full 'Dalton transactions (Cambridge, England : 2003)'
_journal_page_first 3407
_journal_page_last 3417
_journal_paper_doi 10.1039/b600357e
_journal_year 2006
_chemical_formula_sum 'C24 H12 Br2 Cu N4 O4'
_chemical_formula_weight 643.74
_chemical_name_common dibromobis(1,10-phenanthroline-5,6-dione)copper(ii)
_chemical_name_systematic
;
dibromobis(1,10-phenanthroline-5,6-dione)copper(II)
;
_space_group_IT_number 43
_symmetry_cell_setting orthorhombic
_symmetry_space_group_name_Hall 'F 2 -2d'
_symmetry_space_group_name_H-M 'F d d 2'
_atom_sites_solution_hydrogens geom
_atom_sites_solution_primary direct
_atom_sites_solution_secondary difmap
_audit_creation_method SHELXL-97
_cell_angle_alpha 90.00
_cell_angle_beta 90.00
_cell_angle_gamma 90.00
_cell_formula_units_Z 8
_cell_length_a 41.330(5)
_cell_length_b 8.3836(19)
_cell_length_c 12.939(3)
_cell_measurement_temperature 298(2)
_cell_volume 4483.3(16)
_computing_structure_refinement 'SHELXL-97 (Sheldrick, 1997)'
_computing_structure_solution 'SHELXS-97 (Sheldrick, 1990)'
_diffrn_ambient_temperature 298(2)
_diffrn_measured_fraction_theta_full 0.883
_diffrn_measured_fraction_theta_max 0.883
_diffrn_measurement_device_type CCD
_diffrn_radiation_monochromator graphite
_diffrn_radiation_source 'rotating anode'
_diffrn_radiation_type MoK\a
_diffrn_radiation_wavelength 0.71073
_diffrn_reflns_av_R_equivalents 0.0687
_diffrn_reflns_av_sigmaI/netI 0.1033
_diffrn_reflns_limit_h_max 39
_diffrn_reflns_limit_h_min -39
_diffrn_reflns_limit_k_max 8
_diffrn_reflns_limit_k_min -7
_diffrn_reflns_limit_l_max 12
_diffrn_reflns_limit_l_min -12
_diffrn_reflns_number 2305
_diffrn_reflns_theta_full 20.06
_diffrn_reflns_theta_max 20.06
_diffrn_reflns_theta_min 1.97
_exptl_absorpt_coefficient_mu 4.581
_exptl_absorpt_correction_T_max 0.9730
_exptl_absorpt_correction_T_min 0.3403
_exptl_absorpt_correction_type multi-scan
_exptl_crystal_colour yellow-brown
_exptl_crystal_density_diffrn 1.907
_exptl_crystal_density_method 'not measured'
_exptl_crystal_description plate
_exptl_crystal_F_000 2520
_exptl_crystal_size_max 0.30
_exptl_crystal_size_mid 0.23
_exptl_crystal_size_min 0.01
_refine_diff_density_max 0.727
_refine_diff_density_min -0.585
_refine_diff_density_rms 0.154
_refine_ls_abs_structure_details 'Flack H D (1983), Acta Cryst. A39, 876-881'
_refine_ls_abs_structure_Flack 0.02(6)
_refine_ls_extinction_method none
_refine_ls_goodness_of_fit_ref 0.982
_refine_ls_hydrogen_treatment constr
_refine_ls_matrix_type full
_refine_ls_number_parameters 79
_refine_ls_number_reflns 894
_refine_ls_number_restraints 1
_refine_ls_restrained_S_all 0.981
_refine_ls_R_factor_all 0.1036
_refine_ls_R_factor_gt 0.0862
_refine_ls_shift/su_max 0.000
_refine_ls_shift/su_mean 0.000
_refine_ls_structure_factor_coef Fsqd
_refine_ls_weighting_details 'calc w=1/[\s^2^(Fo^2^)+(0.1530P)^2^+0.0000P] where P=(Fo^2^+2Fc^2^)/3'
_refine_ls_weighting_scheme calc
_refine_ls_wR_factor_gt 0.2072
_refine_ls_wR_factor_ref 0.2163
_reflns_number_gt 641
_reflns_number_total 894
_reflns_threshold_expression >2sigma(I)
_cod_data_source_file b600357e.txt
_cod_data_source_block complex_4
_cod_depositor_comments
;
The following automatic conversions were performed:
'_symmetry_cell_setting' value 'Orthorhombic' changed to 'orthorhombic'
according to '/home/saulius/struct/CIF-dictionaries/cif_core.dic'
dictionary named 'cif_core.dic' version 2.4.1 from
2010-06-29.

'_exptl_absorpt_correction_type' value 'multiscan' changed to
'multi-scan' according to
'/home/saulius/struct/CIF-dictionaries/cif_core.dic' dictionary named
'cif_core.dic' version 2.4.1 from 2010-06-29.

Automatic conversion script
Id: cif_fix_enum 1527 2010-12-29 10:47:43Z saulius 
;
_cod_original_cell_volume 4483.4(15)
_cod_original_sg_symbol_H-M Fdd2
_cod_database_code 7007158

loop_
_symmetry_equiv_pos_as_xyz
'x, y, z'
'-x, -y, z'
'-x+1/4, y+1/4, z+1/4'
'x+1/4, -y+1/4, z+1/4'
'x, y+1/2, z+1/2'
'-x, -y+1/2, z+1/2'
'-x+1/4, y+3/4, z+3/4'
'x+1/4, -y+3/4, z+3/4'
'x+1/2, y, z+1/2'
'-x+1/2, -y, z+1/2'
'-x+3/4, y+1/4, z+3/4'
'x+3/4, -y+1/4, z+3/4'
'x+1/2, y+1/2, z'
'-x+1/2, -y+1/2, z'
'-x+3/4, y+3/4, z+1/4'
'x+3/4, -y+3/4, z+1/4'

loop_
_atom_site_label
_atom_site_type_symbol
_atom_site_fract_x
_atom_site_fract_y
_atom_site_fract_z
_atom_site_U_iso_or_equiv
_atom_site_adp_type
_atom_site_occupancy
_atom_site_symmetry_multiplicity
_atom_site_calc_flag
_atom_site_refinement_flags
_atom_site_disorder_assembly
_atom_site_disorder_group
Br1 Br 0.21373(8) 0.0949(4) 0.7395(2) 0.0931(14) Uani 1 1 d . . .
Cu1 Cu 0.2500 0.2500 0.8885(2) 0.0587(14) Uani 1 2 d S . .
O15 O 0.3785(7) 0.183(4) 1.177(2) 0.145(10) Uiso 1 1 d . . .
O16 O 0.3739(8) -0.111(4) 1.084(2) 0.154(10) Uiso 1 1 d . . .
N1 N 0.2836(4) 0.338(3) 1.0022(14) 0.062(5) Uiso 1 1 d . . .
N10 N 0.2820(4) 0.063(3) 0.9031(13) 0.055(5) Uiso 1 1 d . . .
C2 C 0.2840(6) 0.489(4) 1.0555(17) 0.073(7) Uiso 1 1 d . . .
H2 H 0.2677 0.5624 1.0425 0.088 Uiso 1 1 calc R . .
C3 C 0.3062(6) 0.523(4) 1.1203(19) 0.078(7) Uiso 1 1 d . . .
H3 H 0.3053 0.6210 1.1535 0.094 Uiso 1 1 calc R . .
C4 C 0.3304(6) 0.427(3) 1.1426(18) 0.076(7) Uiso 1 1 d . . .
H4 H 0.3462 0.4597 1.1890 0.091 Uiso 1 1 calc R . .
C5 C 0.3566(6) 0.154(4) 1.1131(17) 0.072(7) Uiso 1 1 d . . .
C6 C 0.3549(7) 0.000(4) 1.0676(19) 0.077(8) Uiso 1 1 d . . .
C7 C 0.3273(5) -0.171(3) 0.9347(16) 0.058(6) Uiso 1 1 d . . .
H7 H 0.3433 -0.2481 0.9435 0.069 Uiso 1 1 calc R . .
C8 C 0.3026(6) -0.197(4) 0.8714(19) 0.080(7) Uiso 1 1 d . . .
H8 H 0.3004 -0.2950 0.8389 0.095 Uiso 1 1 calc R . .
C9 C 0.2798(6) -0.077(3) 0.8533(18) 0.065(6) Uiso 1 1 d . . .
H9 H 0.2631 -0.0945 0.8066 0.078 Uiso 1 1 calc R . .
C11 C 0.3074(5) 0.240(3) 1.0206(15) 0.055(6) Uiso 1 1 d . . .
C12 C 0.3069(5) 0.083(3) 0.9695(13) 0.042(5) Uiso 1 1 d . . .
C13 C 0.3322(5) 0.274(3) 1.0958(16) 0.058(6) Uiso 1 1 d . . .
C14 C 0.3287(5) -0.027(3) 0.9879(15) 0.051(5) Uiso 1 1 d . . .

loop_
_atom_site_aniso_label
_atom_site_aniso_U_11
_atom_site_aniso_U_22
_atom_site_aniso_U_33
_atom_site_aniso_U_23
_atom_site_aniso_U_13
_atom_site_aniso_U_12
Br1 0.141(3) 0.049(2) 0.0889(18) 0.0183(16) 0.0074(17) 0.039(2)
Cu1 0.055(2) 0.058(3) 0.064(2) 0.000 0.000 0.020(2)

loop_
_atom_type_symbol
_atom_type_description
_atom_type_scat_dispersion_real
_atom_type_scat_dispersion_imag
_atom_type_scat_source
C C 0.0033 0.0016 'International Tables Vol C Tables 4.2.6.8 and 6.1.1.4'
H H 0.0000 0.0000 'International Tables Vol C Tables 4.2.6.8 and 6.1.1.4'
N N 0.0061 0.0033 'International Tables Vol C Tables 4.2.6.8 and 6.1.1.4'
O O 0.0106 0.0060 'International Tables Vol C Tables 4.2.6.8 and 6.1.1.4'
Cu Cu 0.3201 1.2651 'International Tables Vol C Tables 4.2.6.8 and 6.1.1.4'
Br Br -0.2901 2.4595 'International Tables Vol C Tables 4.2.6.8 and 6.1.1.4'

loop_
_geom_angle_atom_site_label_1
_geom_angle_atom_site_label_2
_geom_angle_atom_site_label_3
_geom_angle
_geom_angle_site_symmetry_1
_geom_angle_site_symmetry_3
_geom_angle_publ_flag
N10 Cu1 N10 169.4(10) 14 . ?
N10 Cu1 N1 77.4(8) 14 14 ?
N10 Cu1 N1 95.3(8) . 14 ?
N10 Cu1 N1 95.3(8) 14 . ?
N10 Cu1 N1 77.4(8) . . ?
N1 Cu1 N1 93.8(9) 14 . ?
N10 Cu1 Br1 94.2(5) 14 . ?
N10 Cu1 Br1 93.1(5) . . ?
N1 Cu1 Br1 88.1(5) 14 . ?
N1 Cu1 Br1 170.5(6) . . ?
N10 Cu1 Br1 93.1(5) 14 14 ?
N10 Cu1 Br1 94.2(5) . 14 ?
N1 Cu1 Br1 170.5(6) 14 14 ?
N1 Cu1 Br1 88.1(5) . 14 ?
Br1 Cu1 Br1 91.68(16) . 14 ?
C11 N1 C2 117(2) . . ?
C11 N1 Cu1 113.4(16) . . ?
C2 N1 Cu1 129.3(16) . . ?
C9 N10 C12 118(2) . . ?
C9 N10 Cu1 125.4(15) . . ?
C12 N10 Cu1 116.9(16) . . ?
C3 C2 N1 121(3) . . ?
C2 C3 C4 124(3) . . ?
C3 C4 C13 120(2) . . ?
O15 C5 C6 119(3) . . ?
O15 C5 C13 118(3) . . ?
C6 C5 C13 123(2) . . ?
O16 C6 C5 126(3) . . ?
O16 C6 C14 118(3) . . ?
C5 C6 C14 117(3) . . ?
C8 C7 C14 118(3) . . ?
C7 C8 C9 121(3) . . ?
N10 C9 C8 120(2) . . ?
N1 C11 C13 122(2) . . ?
N1 C11 C12 117.8(19) . . ?
C13 C11 C12 120(2) . . ?
C14 C12 N10 123(2) . . ?
C14 C12 C11 122.2(18) . . ?
N10 C12 C11 114(2) . . ?
C4 C13 C11 115(2) . . ?
C4 C13 C5 127(2) . . ?
C11 C13 C5 118(2) . . ?
C12 C14 C7 119(2) . . ?
C12 C14 C6 121(2) . . ?
C7 C14 C6 120(2) . . ?

loop_
_geom_bond_atom_site_label_1
_geom_bond_atom_site_label_2
_geom_bond_distance
_geom_bond_site_symmetry_2
_geom_bond_publ_flag
Br1 Cu1 2.766(4) . ?
Cu1 N10 2.06(2) 14 ?
Cu1 N10 2.06(2) . ?
Cu1 N1 2.153(18) 14 ?
Cu1 N1 2.153(19) . ?
Cu1 Br1 2.766(4) 14 ?
O15 C5 1.25(3) . ?
O16 C6 1.23(4) . ?
N1 C11 1.30(3) . ?
N1 C2 1.44(4) . ?
N10 C9 1.34(3) . ?
N10 C12 1.35(3) . ?
C2 C3 1.28(3) . ?
C3 C4 1.31(3) . ?
C4 C13 1.42(4) . ?
C5 C6 1.42(4) . ?
C5 C13 1.44(4) . ?
C6 C14 1.51(3) . ?
C7 C8 1.33(3) . ?
C7 C14 1.40(3) . ?
C8 C9 1.39(4) . ?
C11 C13 1.44(3) . ?
C11 C12 1.47(3) . ?
C12 C14 1.31(3) . ?
